data_2217735
loop_
_publ_author_name
'Hodorowicz, Maciej'
'Stadnicka, Katarzyna'

_publ_section_title
;
 Benzylethyldimethylammonium bromide
;
_journal_coeditor_code CF2179
_journal_issue 3
_journal_name_full 'Acta Crystallographica Section E'
_journal_page_first o601
_journal_paper_doi 10.1107/S1600536808002481
_journal_volume 64
_journal_year 2008
_chemical_formula_iupac 'C11 H18 N +, Br -'
_chemical_formula_moiety 'C11 H18 N +, Br -'
_chemical_formula_sum 'C11 H18 Br N'
_chemical_formula_weight 244.17
_chemical_name_systematic
;
Benzylethyldimethylammonium bromide
;
_space_group_IT_number 19
_symmetry_cell_setting orthorhombic
_symmetry_space_group_name_Hall 'P 2ac 2ab'
_symmetry_space_group_name_H-M 'P 21 21 21'
_atom_sites_solution_hydrogens geom
_atom_sites_solution_primary direct
_atom_sites_solution_secondary difmap
_audit_creation_method SHELXL-97
_cell_angle_alpha 90.00
_cell_angle_beta 90.00
_cell_angle_gamma 90.00
_cell_formula_units_Z 4
_cell_length_a 6.77650(10)
_cell_length_b 12.5827(2)
_cell_length_c 13.9433(2)
_cell_measurement_reflns_used 2258
_cell_measurement_temperature 293(2)
_cell_measurement_theta_max 31.507
_cell_measurement_theta_min 0.998
_cell_volume 1188.90(3)
_computing_cell_refinement 'SCALEPACK (Otwinowski & Minor, 1997)'
_computing_data_collection 'COLLECT (Nonius, 2000)'
_computing_data_reduction 'DENZO (Otwinowski & Minor, 1997) and SCALEPACK'
_computing_molecular_graphics
;
ORTEP-3 for Windows (Farrugia, 1997) and DIAMOND (Brandenburg,
2006)
;
_computing_publication_material 'SHELXL97 (Sheldrick, 2008)'
_computing_structure_refinement 'SHELXL97 (Sheldrick, 2008)'
_computing_structure_solution 'SIR92 (Altomare <i>et al.</i>,  1994)'
_diffrn_ambient_temperature 293(2)
_diffrn_detector_area_resol_mean 9
_diffrn_measured_fraction_theta_full 0.993
_diffrn_measured_fraction_theta_max 0.993
_diffrn_measurement_device '95mm CCD camera on \k-goniostat'
_diffrn_measurement_device_type 'Nonius KappaCCD'
_diffrn_measurement_method '\f and \w'
_diffrn_radiation_monochromator 'horizontally mounted graphite crystal'
_diffrn_radiation_source 'fine-focus sealed tube'
_diffrn_radiation_type MoK\a
_diffrn_radiation_wavelength 0.71073
_diffrn_reflns_av_R_equivalents 0.041
_diffrn_reflns_av_sigmaI/netI 0.0204
_diffrn_reflns_limit_h_max 9
_diffrn_reflns_limit_h_min 0
_diffrn_reflns_limit_k_max 18
_diffrn_reflns_limit_k_min 0
_diffrn_reflns_limit_l_max 20
_diffrn_reflns_limit_l_min -20
_diffrn_reflns_number 18366
_diffrn_reflns_theta_full 31.50
_diffrn_reflns_theta_max 31.50
_diffrn_reflns_theta_min 2.92
_exptl_absorpt_coefficient_mu 3.417
_exptl_absorpt_correction_T_max 0.594
_exptl_absorpt_correction_T_min 0.548
_exptl_absorpt_correction_type multi-scan
_exptl_absorpt_process_details '(DENZO and SCALEPACK Otwinowski & Minor, 1997)'
_exptl_crystal_colour colourless
_exptl_crystal_density_diffrn 1.364
_exptl_crystal_density_method 'not measured'
_exptl_crystal_description prism
_exptl_crystal_F_000 504
_exptl_crystal_size_max 0.20
_exptl_crystal_size_mid 0.19
_exptl_crystal_size_min 0.17
_refine_diff_density_max 0.262
_refine_diff_density_min -0.486
_refine_ls_abs_structure_details 'Flack (1983), 1627 Friedel pairs'
_refine_ls_abs_structure_Flack 0.002(9)
_refine_ls_extinction_coef 0.045(2)
_refine_ls_extinction_expression Fc^*^=kFc[1+0.001xFc^2^\l^3^/sin(2\q)]^-1/4^
_refine_ls_extinction_method 'SHELXL97 (Sheldrick, 2008)'
_refine_ls_goodness_of_fit_ref 1.067
_refine_ls_hydrogen_treatment constr
_refine_ls_matrix_type full
_refine_ls_number_parameters 119
_refine_ls_number_reflns 3874
_refine_ls_number_restraints 0
_refine_ls_restrained_S_all 1.067
_refine_ls_R_factor_all 0.0332
_refine_ls_R_factor_gt 0.0266
_refine_ls_shift/su_max 0.001
_refine_ls_shift/su_mean 0.000
_refine_ls_structure_factor_coef Fsqd
_refine_ls_weighting_details 'w=1/[\s^2^(Fo^2^)+(0.0247P)^2^+0.2756P] where P=(Fo^2^+2Fc^2^)/3'
_refine_ls_weighting_scheme calc
_refine_ls_wR_factor_gt 0.0612
_refine_ls_wR_factor_ref 0.0647
_reflns_number_gt 3483
_reflns_number_total 3874
_reflns_threshold_expression I>2\s(I)
_cod_data_source_file cf2179.cif
_cod_data_source_block I
_cod_depositor_comments
;
The following automatic conversions were performed:
'_symmetry_cell_setting' value 'Orthorhombic' changed to 'orthorhombic'
according to '/home/saulius/struct/CIF-dictionaries/cif_core.dic'
dictionary named 'cif_core.dic' version 2.4.1 from 2010-06-29.

Automatic conversion script
Id: cif_fix_enum 1527 2010-12-29 10:47:43Z saulius 

The following automatic conversions were performed:

'_symmetry_cell_setting' value 'Orthorhombic' changed to
'orthorhombic' according to
/home/saulius/struct/CIF-dictionaries/cif_core.dic dictionary named
'cif_core.dic' version 2.4.1 from 2010-06-29.

Automatic conversion script
Id: cif_fix_values 1715 2011-07-08 13:25:40Z adriana 
;
_cod_database_code 2217735
_cod_database_fobs_code 2217735

loop_
_symmetry_equiv_pos_as_xyz
'x, y, z'
'-x+1/2, -y, z+1/2'
'x+1/2, -y+1/2, -z'
'-x, y+1/2, -z+1/2'

loop_
_atom_site_type_symbol
_atom_site_label
_atom_site_fract_x
_atom_site_fract_y
_atom_site_fract_z
_atom_site_U_iso_or_equiv
_atom_site_adp_type
_atom_site_calc_flag
_atom_site_refinement_flags
_atom_site_occupancy
Br Br1 0.29436(3) 1.294368(16) 0.812541(14) 0.05290(8) Uani d . 1
N N1 0.7787(2) 1.06178(12) 0.85616(10) 0.0397(3) Uani d . 1
C C1 0.8014(4) 1.15508(19) 0.92125(17) 0.0613(5) Uani d . 1
H H1A 0.7328 1.2150 0.8947 0.074 Uiso calc R 1
H H1B 0.9389 1.1720 0.9279 0.074 Uiso calc R 1
H H1C 0.7471 1.1383 0.9830 0.074 Uiso calc R 1
C C2 0.8857(3) 0.9680(2) 0.89734(18) 0.0578(5) Uani d . 1
H H2A 0.8706 0.9081 0.8554 0.069 Uiso calc R 1
H H2B 0.8317 0.9512 0.9591 0.069 Uiso calc R 1
H H2C 1.0232 0.9848 0.9039 0.069 Uiso calc R 1
C C31 0.7883(5) 1.1763(3) 0.70577(19) 0.0808(8) Uani d . 1
H H31A 0.8569 1.1845 0.6460 0.097 Uiso calc R 1
H H31B 0.8025 1.2399 0.7432 0.097 Uiso calc R 1
H H31C 0.6509 1.1635 0.6936 0.097 Uiso calc R 1
C C3 0.8734(3) 1.08411(19) 0.75980(15) 0.0526(5) Uani d . 1
H H3A 1.0130 1.0972 0.7698 0.063 Uiso calc R 1
H H3B 0.8617 1.0210 0.7203 0.063 Uiso calc R 1
C C4 0.5616(2) 1.03466(14) 0.84108(12) 0.0373(3) Uani d . 1
H H4A 0.4933 1.0982 0.8197 0.045 Uiso calc R 1
H H4B 0.5518 0.9824 0.7902 0.045 Uiso calc R 1
C C41 0.4578(2) 0.99204(13) 0.92838(12) 0.0368(3) Uani d . 1
C C42 0.3755(3) 1.05941(16) 0.99624(14) 0.0483(4) Uani d . 1
H H42 0.3879 1.1326 0.9892 0.058 Uiso calc R 1
C C43 0.2748(4) 1.0181(2) 1.07459(15) 0.0617(5) Uani d . 1
H H43 0.2222 1.0636 1.1205 0.074 Uiso calc R 1
C C44 0.2528(3) 0.9094(2) 1.08438(16) 0.0645(6) Uani d . 1
H H44 0.1860 0.8817 1.1370 0.077 Uiso calc R 1
C C45 0.3293(4) 0.84284(19) 1.01657(18) 0.0619(6) Uani d . 1
H H45 0.3126 0.7698 1.0229 0.074 Uiso calc R 1
C C46 0.4319(3) 0.88285(15) 0.93829(16) 0.0477(4) Uani d . 1
H H46 0.4832 0.8367 0.8925 0.057 Uiso calc R 1

loop_
_atom_site_aniso_label
_atom_site_aniso_U_11
_atom_site_aniso_U_22
_atom_site_aniso_U_33
_atom_site_aniso_U_12
_atom_site_aniso_U_13
_atom_site_aniso_U_23
Br1 0.06094(12) 0.04546(10) 0.05230(11) 0.00357(9) 0.00416(9) 0.00747(8)
N1 0.0369(6) 0.0416(7) 0.0405(6) -0.0039(6) -0.0001(6) -0.0024(5)
C1 0.0611(12) 0.0599(12) 0.0629(12) -0.0199(11) 0.0056(12) -0.0207(10)
C2 0.0422(9) 0.0646(13) 0.0667(13) 0.0038(9) -0.0115(9) 0.0112(10)
C31 0.0638(13) 0.106(2) 0.0727(15) 0.0084(16) 0.0168(13) 0.0409(14)
C3 0.0452(9) 0.0642(12) 0.0482(10) -0.0012(9) 0.0100(8) 0.0015(9)
C4 0.0357(7) 0.0384(8) 0.0378(7) -0.0008(6) -0.0014(6) 0.0000(6)
C41 0.0356(7) 0.0363(8) 0.0386(7) -0.0027(6) -0.0026(6) 0.0018(6)
C42 0.0509(9) 0.0470(10) 0.0470(9) -0.0018(8) 0.0061(8) -0.0034(8)
C43 0.0592(11) 0.0815(15) 0.0444(9) -0.0056(12) 0.0091(10) -0.0051(10)
C44 0.0544(13) 0.0901(17) 0.0489(10) -0.0140(11) -0.0012(8) 0.0251(11)
C45 0.0603(13) 0.0531(11) 0.0722(14) -0.0119(10) -0.0057(11) 0.0228(10)
C46 0.0484(9) 0.0363(8) 0.0584(10) -0.0033(7) -0.0020(9) 0.0034(8)

loop_
_atom_type_symbol
_atom_type_description
_atom_type_scat_dispersion_real
_atom_type_scat_dispersion_imag
_atom_type_scat_source
C C 0.0033 0.0016 'International Tables Vol C Tables 4.2.6.8 and 6.1.1.4'
H H 0.0000 0.0000 'International Tables Vol C Tables 4.2.6.8 and 6.1.1.4'
N N 0.0061 0.0033 'International Tables Vol C Tables 4.2.6.8 and 6.1.1.4'
Br Br -0.2901 2.4595 'International Tables Vol C Tables 4.2.6.8 and 6.1.1.4'

loop_
_geom_angle_atom_site_label_1
_geom_angle_atom_site_label_2
_geom_angle_atom_site_label_3
_geom_angle
C1 N1 C2 109.66(17)
C1 N1 C3 110.47(16)
C2 N1 C3 106.30(16)
C1 N1 C4 111.07(16)
C2 N1 C4 110.08(15)
C3 N1 C4 109.15(14)
C1 N1 Br1 68.95(13)
C2 N1 Br1 158.26(12)
C3 N1 Br1 93.99(11)
C4 N1 Br1 54.22(8)
N1 C1 H1A 109.5
N1 C1 H1B 109.5
H1A C1 H1B 109.5
N1 C1 H1C 109.5
H1A C1 H1C 109.5
H1B C1 H1C 109.5
N1 C2 H2A 109.5
N1 C2 H2B 109.5
H2A C2 H2B 109.5
N1 C2 H2C 109.5
H2A C2 H2C 109.5
H2B C2 H2C 109.5
C3 C31 H31A 109.5
C3 C31 H31B 109.5
H31A C31 H31B 109.5
C3 C31 H31C 109.5
H31A C31 H31C 109.5
H31B C31 H31C 109.5
C31 C3 N1 115.22(18)
C31 C3 H3A 108.5
N1 C3 H3A 108.5
C31 C3 H3B 108.5
N1 C3 H3B 108.5
H3A C3 H3B 107.5
C41 C4 N1 114.79(13)
C41 C4 H4A 108.6
N1 C4 H4A 108.6
C41 C4 H4B 108.6
N1 C4 H4B 108.6
H4A C4 H4B 107.5
C42 C41 C46 119.00(18)
C42 C41 C4 121.45(15)
C46 C41 C4 119.40(16)
C41 C42 C43 120.3(2)
C41 C42 H42 119.8
C43 C42 H42 119.8
C44 C43 C42 120.1(2)
C44 C43 H43 120.0
C42 C43 H43 120.0
C45 C44 C43 119.8(2)
C45 C44 H44 120.1
C43 C44 H44 120.1
C44 C45 C46 120.8(2)
C44 C45 H45 119.6
C46 C45 H45 119.6
C45 C46 C41 119.9(2)
C45 C46 H46 120.0
C41 C46 H46 120.0

loop_
_geom_bond_atom_site_label_1
_geom_bond_atom_site_label_2
_geom_bond_distance
Br1 N1 4.4393(16)
N1 C1 1.492(2)
N1 C2 1.499(3)
N1 C3 1.515(2)
N1 C4 1.525(2)
C1 H1A 0.960
C1 H1B 0.960
C1 H1C 0.960
C2 H2A 0.960
C2 H2B 0.960
C2 H2C 0.960
C31 C3 1.498(3)
C31 H31A 0.960
C31 H31B 0.960
C31 H31C 0.960
C3 H3A 0.970
C3 H3B 0.970
C4 C41 1.505(2)
C4 H4A 0.970
C4 H4B 0.970
C41 C42 1.387(3)
C41 C46 1.392(2)
C42 C43 1.389(3)
C42 H42 0.930
C43 C44 1.382(4)
C43 H43 0.930
C44 C45 1.365(4)
C44 H44 0.930
C45 C46 1.388(3)
C45 H45 0.930
C46 H46 0.930

loop_
_geom_hbond_atom_site_label_D
_geom_hbond_atom_site_label_H
_geom_hbond_atom_site_label_A
_geom_hbond_site_symmetry_A
_geom_hbond_distance_DH
_geom_hbond_distance_HA
_geom_hbond_distance_DA
_geom_hbond_angle_DHA
_geom_hbond_publ_flag
C1 H1A Br1 . 0.96 3.34 4.144(3) 143 n
C4 H4A Br1 . 0.97 2.81 3.757(2) 164 y
C42 H42 Br1 . 0.93 3.26 3.950(2) 132 n
C31 H31C Br1 . 0.96 3.36 3.953(3) 122 n
C2 H2A Br1 4_646 0.96 2.96 3.850(3) 154 y
C4 H4B Br1 4_646 0.97 2.96 3.832(2) 151 y
C3 H3B Br1 4_646 0.97 3.08 3.950(2) 151 y
C3 H3A Br1 1_655 0.97 3.19 3.959(2) 138 y
C1 H1C Br1 3_577 0.96 2.99 3.766(2) 139 y
C2 H2C Cg1 1_655 0.96 2.69 3.526 145 y

loop_
_geom_torsion_atom_site_label_1
_geom_torsion_atom_site_label_2
_geom_torsion_atom_site_label_3
_geom_torsion_atom_site_label_4
_geom_torsion
C1 N1 C3 C31 -60.9(3)
C2 N1 C3 C31 -179.8(2)
C4 N1 C3 C31 61.5(2)
Br1 N1 C3 C31 8.1(2)
C1 N1 C4 C41 -68.2(2)
C2 N1 C4 C41 53.4(2)
C3 N1 C4 C41 169.73(15)
Br1 N1 C4 C41 -109.45(15)
N1 C4 C41 C42 85.4(2)
N1 C4 C41 C46 -98.94(19)
C46 C41 C42 C43 2.2(3)
C4 C41 C42 C43 177.88(19)
C41 C42 C43 C44 -1.2(3)
C42 C43 C44 C45 -0.4(4)
C43 C44 C45 C46 0.9(4)
C44 C45 C46 C41 0.1(3)
C42 C41 C46 C45 -1.6(3)
C4 C41 C46 C45 -177.40(18)

loop_
_cod_related_entry_id
_cod_related_entry_database
_cod_related_entry_code
1 ChemSpider 30655444
